data_7046808
loop_
_publ_author_name
'Land, Michael A.'
'Huo, Bright'
'Robertson, Katherine N.'
'Ylijoki, Kai E. O.'
'Lee, Peter T. K.'
'Areephong, Jetsuda'
'Vidovi\'c, Dragoslav'
'Clyburne, Jason A. C.'

_publ_section_title
;
 Coordination, reactivity, and structural properties of electron-rich
 ethoxy- and dimethylamino-substituted 1,3-diketiminate ligands and their
 complexes.
;
_journal_issue 30
_journal_name_full 'Dalton transactions (Cambridge, England : 2003)'
_journal_page_first 10195
_journal_page_last 10205
_journal_paper_doi 10.1039/c8dt01875h
_journal_volume 47
_journal_year 2018
_chemical_formula_moiety 'C23 H27 N4 O2 Rh'
_chemical_formula_sum 'C23 H27 N4 O2 Rh'
_chemical_formula_weight 494.39
_space_group_crystal_system orthorhombic
_space_group_IT_number 61
_space_group_name_Hall '-P 2ac 2ab'
_space_group_name_H-M_alt 'P b c a'
_symmetry_space_group_name_Hall '-P 2ac 2ab'
_symmetry_space_group_name_H-M 'P b c a'
_atom_sites_solution_hydrogens geom
_audit_creation_method SHELXL-2018/1
_audit_update_record
;
2018-05-02 deposited with the CCDC.
2018-06-22 downloaded from the CCDC.
;
_cell_angle_alpha 90
_cell_angle_beta 90
_cell_angle_gamma 90
_cell_formula_units_Z 8
_cell_length_a 15.376(5)
_cell_length_b 14.622(5)
_cell_length_c 20.208(6)
_cell_measurement_reflns_used 9909
_cell_measurement_temperature 125(2)
_cell_measurement_theta_max 28.63
_cell_measurement_theta_min 2.17
_cell_volume 4543(3)
_computing_cell_refinement 'Bruker SAINT'
_computing_data_collection 'Bruker APEX2'
_computing_data_reduction 'Bruker SAINT'
_computing_structure_refinement 'SHELXL-2018/1 (Sheldrick, 2018)'
_computing_structure_solution 'SHELXL-2014 (Sheldrick, 2014)'
_diffrn_ambient_temperature 125(2)
_diffrn_measured_fraction_theta_full 1.000
_diffrn_measured_fraction_theta_max 0.969
_diffrn_measurement_device_type 'Bruker APEX-II CCD'
_diffrn_measurement_method '\f and \w scans'
_diffrn_radiation_monochromator graphite
_diffrn_radiation_source 'sealed tube'
_diffrn_radiation_type MoK\a
_diffrn_radiation_wavelength 0.71073
_diffrn_reflns_av_R_equivalents 0.0434
_diffrn_reflns_av_unetI/netI 0.0256
_diffrn_reflns_Laue_measured_fraction_full 1.000
_diffrn_reflns_Laue_measured_fraction_max 0.969
_diffrn_reflns_limit_h_max 20
_diffrn_reflns_limit_h_min -20
_diffrn_reflns_limit_k_max 19
_diffrn_reflns_limit_k_min -18
_diffrn_reflns_limit_l_max 27
_diffrn_reflns_limit_l_min -26
_diffrn_reflns_number 52413
_diffrn_reflns_point_group_measured_fraction_full 1.000
_diffrn_reflns_point_group_measured_fraction_max 0.969
_diffrn_reflns_theta_full 25.242
_diffrn_reflns_theta_max 28.915
_diffrn_reflns_theta_min 2.170
_exptl_absorpt_coefficient_mu 0.777
_exptl_absorpt_correction_T_max 0.7458
_exptl_absorpt_correction_T_min 0.6850
_exptl_absorpt_correction_type multi-scan
_exptl_absorpt_process_details 'SADABS; Bruker 2009'
_exptl_crystal_colour yellow
_exptl_crystal_density_diffrn 1.446
_exptl_crystal_description rod
_exptl_crystal_F_000 2032
_exptl_crystal_size_max 0.225
_exptl_crystal_size_mid 0.110
_exptl_crystal_size_min 0.090
_refine_diff_density_max 0.425
_refine_diff_density_min -0.333
_refine_diff_density_rms 0.069
_refine_ls_extinction_method none
_refine_ls_goodness_of_fit_ref 1.014
_refine_ls_hydrogen_treatment constr
_refine_ls_matrix_type full
_refine_ls_number_parameters 277
_refine_ls_number_reflns 5799
_refine_ls_number_restraints 0
_refine_ls_restrained_S_all 1.014
_refine_ls_R_factor_all 0.0399
_refine_ls_R_factor_gt 0.0252
_refine_ls_shift/su_max 0.003
_refine_ls_shift/su_mean 0.000
_refine_ls_structure_factor_coef Fsqd
_refine_ls_weighting_details 'w=1/[\s^2^(Fo^2^)+(0.0251P)^2^+3.0541P] where P=(Fo^2^+2Fc^2^)/3'
_refine_ls_weighting_scheme calc
_refine_ls_wR_factor_gt 0.0549
_refine_ls_wR_factor_ref 0.0606
_reflns_Friedel_coverage 0.000
_reflns_number_gt 4587
_reflns_number_total 5799
_reflns_threshold_expression 'I > 2\s(I)'
_cod_data_source_file c8dt01875h2.cif
_cod_data_source_block ML021
_cod_depositor_comments 'Adding full bibliography for 7046802--7046809.cif.'
_cod_original_cell_volume 4543(2)
_cod_database_code 7046808
_shelx_shelxl_version_number 2018/1
_shelx_space_group_comment
;
The symmetry employed for this shelxl refinement is uniquely defined
by the following loop, which should always be used as a source of
symmetry information in preference to the above space-group names.
They are only intended as comments.
;
_shelx_estimated_absorpt_t_min 0.845
_shelx_estimated_absorpt_t_max 0.933

loop_
_space_group_symop_operation_xyz
'x, y, z'
'-x+1/2, -y, z+1/2'
'-x, y+1/2, -z+1/2'
'x+1/2, -y+1/2, -z'
'-x, -y, -z'
'x-1/2, y, -z-1/2'
'x, -y-1/2, z-1/2'
'-x-1/2, y-1/2, z'

loop_
_atom_site_label
_atom_site_type_symbol
_atom_site_fract_x
_atom_site_fract_y
_atom_site_fract_z
_atom_site_U_iso_or_equiv
_atom_site_adp_type
_atom_site_occupancy
_atom_site_site_symmetry_order
_atom_site_calc_flag
_atom_site_refinement_flags_posn
_atom_site_refinement_flags_adp
Rh1 Rh 0.56081(2) 0.38210(2) 0.40489(2) 0.01617(5) Uani 1 1 d . .
O1 O 0.52953(10) 0.37194(11) 0.55102(7) 0.0323(3) Uani 1 1 d . .
O2 O 0.37474(9) 0.43756(11) 0.38691(8) 0.0338(4) Uani 1 1 d . .
N1 N 0.68889(10) 0.33859(10) 0.41322(7) 0.0171(3) Uani 1 1 d . .
N2 N 0.58643(10) 0.37383(10) 0.30455(7) 0.0177(3) Uani 1 1 d . .
N3 N 0.77985(10) 0.21108(10) 0.40154(7) 0.0188(3) Uani 1 1 d . .
N4 N 0.59754(10) 0.26643(10) 0.21936(7) 0.0189(3) Uani 1 1 d . .
C1 C 0.71134(11) 0.26149(12) 0.37953(9) 0.0166(3) Uani 1 1 d . .
C2 C 0.66454(11) 0.23191(12) 0.32347(9) 0.0178(4) Uani 1 1 d . .
H2 H 0.665197 0.168702 0.312599 0.021 Uiso 1 1 calc R U
C3 C 0.61703(11) 0.29186(12) 0.28304(9) 0.0164(3) Uani 1 1 d . .
C4 C 0.75433(12) 0.40229(12) 0.43188(9) 0.0176(4) Uani 1 1 d . .
C5 C 0.82443(13) 0.42136(13) 0.38973(9) 0.0217(4) Uani 1 1 d . .
H5 H 0.830979 0.387761 0.349805 0.026 Uiso 1 1 calc R U
C6 C 0.88442(13) 0.48888(14) 0.40573(10) 0.0254(4) Uani 1 1 d . .
H6 H 0.931575 0.500371 0.376517 0.031 Uiso 1 1 calc R U
C7 C 0.87711(13) 0.54009(13) 0.46352(10) 0.0241(4) Uani 1 1 d . .
C8 C 0.80817(13) 0.52015(13) 0.50562(10) 0.0240(4) Uani 1 1 d . .
H8 H 0.801981 0.553482 0.545693 0.029 Uiso 1 1 calc R U
C9 C 0.74804(13) 0.45227(13) 0.49017(9) 0.0221(4) Uani 1 1 d . .
H9 H 0.701828 0.439864 0.520051 0.027 Uiso 1 1 calc R U
C10 C 0.94094(15) 0.61548(14) 0.47934(12) 0.0347(5) Uani 1 1 d . .
H10A H 1.000406 0.592688 0.473648 0.052 Uiso 1 1 calc R U
H10B H 0.932673 0.635443 0.525207 0.052 Uiso 1 1 calc R U
H10C H 0.931162 0.667231 0.449435 0.052 Uiso 1 1 calc R U
C11 C 0.59421(12) 0.45092(12) 0.26214(9) 0.0174(4) Uani 1 1 d . .
C12 C 0.53061(13) 0.51862(13) 0.26033(9) 0.0222(4) Uani 1 1 d . .
H12 H 0.480404 0.512871 0.287416 0.027 Uiso 1 1 calc R U
C13 C 0.53949(13) 0.59445(13) 0.21949(10) 0.0247(4) Uani 1 1 d . .
H13 H 0.495061 0.639594 0.219195 0.030 Uiso 1 1 calc R U
C14 C 0.61184(13) 0.60592(12) 0.17900(10) 0.0229(4) Uani 1 1 d . .
C15 C 0.67549(13) 0.53837(13) 0.18098(9) 0.0220(4) Uani 1 1 d . .
H15 H 0.725484 0.544198 0.153674 0.026 Uiso 1 1 calc R U
C16 C 0.66757(12) 0.46249(12) 0.22203(9) 0.0197(4) Uani 1 1 d . .
H16 H 0.712540 0.417943 0.222857 0.024 Uiso 1 1 calc R U
C17 C 0.62109(15) 0.68961(15) 0.13574(12) 0.0350(5) Uani 1 1 d . .
H17A H 0.652435 0.737337 0.160038 0.052 Uiso 1 1 calc R U
H17B H 0.563266 0.712152 0.123486 0.052 Uiso 1 1 calc R U
H17C H 0.653554 0.673636 0.095644 0.052 Uiso 1 1 calc R U
C18 C 0.81276(13) 0.21973(13) 0.46890(9) 0.0229(4) Uani 1 1 d . .
H18A H 0.864184 0.259328 0.469004 0.034 Uiso 1 1 calc R U
H18B H 0.828553 0.159152 0.485815 0.034 Uiso 1 1 calc R U
H18C H 0.767673 0.246526 0.497165 0.034 Uiso 1 1 calc R U
C19 C 0.81815(12) 0.13791(13) 0.36188(10) 0.0230(4) Uani 1 1 d . .
H19A H 0.784392 0.081666 0.367872 0.034 Uiso 1 1 calc R U
H19B H 0.878282 0.127510 0.376084 0.034 Uiso 1 1 calc R U
H19C H 0.817471 0.155460 0.315079 0.034 Uiso 1 1 calc R U
C20 C 0.64924(13) 0.20018(14) 0.18304(10) 0.0275(4) Uani 1 1 d . .
H20A H 0.706399 0.194034 0.204029 0.041 Uiso 1 1 calc R U
H20B H 0.656606 0.220968 0.137272 0.041 Uiso 1 1 calc R U
H20C H 0.619615 0.140844 0.183297 0.041 Uiso 1 1 calc R U
C21 C 0.52243(13) 0.30228(14) 0.18393(10) 0.0262(4) Uani 1 1 d . .
H21A H 0.480585 0.327360 0.215686 0.039 Uiso 1 1 calc R U
H21B H 0.494924 0.252927 0.158660 0.039 Uiso 1 1 calc R U
H21C H 0.541251 0.350683 0.153589 0.039 Uiso 1 1 calc R U
C22 C 0.54226(12) 0.37814(13) 0.49545(10) 0.0217(4) Uani 1 1 d . .
C23 C 0.44611(13) 0.41789(14) 0.39332(9) 0.0222(4) Uani 1 1 d . .

loop_
_atom_site_aniso_label
_atom_site_aniso_U_11
_atom_site_aniso_U_22
_atom_site_aniso_U_33
_atom_site_aniso_U_23
_atom_site_aniso_U_13
_atom_site_aniso_U_12
Rh1 0.01566(7) 0.01697(7) 0.01587(7) -0.00071(5) 0.00151(5) 0.00194(5)
O1 0.0310(8) 0.0451(9) 0.0210(7) 0.0020(6) 0.0042(6) 0.0017(7)
O2 0.0224(8) 0.0429(9) 0.0362(9) -0.0003(7) 0.0015(6) 0.0090(7)
N1 0.0167(7) 0.0167(7) 0.0178(8) -0.0013(6) -0.0003(6) 0.0009(6)
N2 0.0205(7) 0.0161(7) 0.0165(7) 0.0004(6) -0.0001(6) 0.0031(6)
N3 0.0208(8) 0.0174(7) 0.0183(8) -0.0015(6) -0.0032(6) 0.0032(6)
N4 0.0210(8) 0.0184(7) 0.0174(7) -0.0018(6) -0.0027(6) 0.0014(6)
C1 0.0175(8) 0.0151(8) 0.0171(8) 0.0038(7) 0.0030(7) 0.0002(7)
C2 0.0197(9) 0.0137(8) 0.0200(9) -0.0008(7) -0.0006(7) 0.0005(7)
C3 0.0154(8) 0.0172(8) 0.0166(8) -0.0006(7) 0.0012(7) -0.0022(7)
C4 0.0182(9) 0.0164(8) 0.0182(8) 0.0017(7) -0.0027(7) 0.0023(7)
C5 0.0248(10) 0.0204(9) 0.0200(9) -0.0006(7) 0.0018(7) 0.0010(8)
C6 0.0212(10) 0.0255(10) 0.0297(11) 0.0055(9) 0.0029(8) -0.0023(8)
C7 0.0242(10) 0.0195(9) 0.0286(10) 0.0042(8) -0.0069(8) -0.0019(8)
C8 0.0296(11) 0.0202(9) 0.0220(10) -0.0030(8) -0.0050(8) -0.0009(8)
C9 0.0234(10) 0.0231(9) 0.0199(9) -0.0015(8) 0.0020(7) -0.0013(8)
C10 0.0351(12) 0.0278(11) 0.0413(13) 0.0039(9) -0.0104(10) -0.0083(10)
C11 0.0204(9) 0.0171(8) 0.0147(8) -0.0010(7) -0.0030(7) 0.0012(7)
C12 0.0211(9) 0.0238(10) 0.0216(9) 0.0009(8) 0.0010(8) 0.0031(7)
C13 0.0248(10) 0.0204(9) 0.0290(10) 0.0005(8) -0.0066(8) 0.0068(7)
C14 0.0273(10) 0.0192(9) 0.0221(9) 0.0017(8) -0.0066(8) -0.0018(8)
C15 0.0245(10) 0.0209(9) 0.0205(9) -0.0008(7) 0.0004(8) -0.0033(8)
C16 0.0186(9) 0.0174(9) 0.0232(9) -0.0011(7) -0.0010(7) 0.0020(7)
C17 0.0361(12) 0.0275(11) 0.0414(13) 0.0141(10) -0.0054(10) -0.0011(9)
C18 0.0267(10) 0.0207(9) 0.0213(9) 0.0011(7) -0.0073(8) 0.0052(8)
C19 0.0218(9) 0.0214(9) 0.0257(10) -0.0022(8) -0.0003(8) 0.0059(7)
C20 0.0283(11) 0.0309(11) 0.0233(10) -0.0088(8) 0.0011(8) 0.0040(9)
C21 0.0267(10) 0.0284(10) 0.0235(10) -0.0044(8) -0.0094(8) 0.0020(8)
C22 0.0178(9) 0.0233(9) 0.0242(10) -0.0004(8) 0.0012(7) 0.0020(7)
C23 0.0242(10) 0.0224(9) 0.0199(9) -0.0019(7) 0.0038(8) 0.0014(8)

loop_
_atom_type_symbol
_atom_type_description
_atom_type_scat_dispersion_real
_atom_type_scat_dispersion_imag
_atom_type_scat_source
C C 0.0033 0.0016 'International Tables Vol C Tables 4.2.6.8 and 6.1.1.4'
H H 0.0000 0.0000 'International Tables Vol C Tables 4.2.6.8 and 6.1.1.4'
N N 0.0061 0.0033 'International Tables Vol C Tables 4.2.6.8 and 6.1.1.4'
O O 0.0106 0.0060 'International Tables Vol C Tables 4.2.6.8 and 6.1.1.4'
Rh Rh -1.1178 0.9187 'International Tables Vol C Tables 4.2.6.8 and 6.1.1.4'

loop_
_geom_angle_atom_site_label_1
_geom_angle_atom_site_label_2
_geom_angle_atom_site_label_3
_geom_angle
C22 Rh1 C23 89.25(8)
C22 Rh1 N2 174.43(7)
C23 Rh1 N2 94.25(7)
C22 Rh1 N1 93.23(7)
C23 Rh1 N1 177.07(7)
N2 Rh1 N1 83.16(6)
C1 N1 C4 119.71(15)
C1 N1 Rh1 116.98(12)
C4 N1 Rh1 119.47(11)
C3 N2 C11 118.52(15)
C3 N2 Rh1 115.53(11)
C11 N2 Rh1 124.11(11)
C1 N3 C18 121.81(15)
C1 N3 C19 121.98(15)
C18 N3 C19 115.84(15)
C3 N4 C20 122.34(16)
C3 N4 C21 122.45(15)
C20 N4 C21 115.19(15)
N3 C1 N1 118.79(16)
N3 C1 C2 119.45(16)
N1 C1 C2 121.75(16)
C3 C2 C1 122.81(16)
C3 C2 H2 118.6
C1 C2 H2 118.6
N2 C3 N4 117.60(16)
N2 C3 C2 123.01(16)
N4 C3 C2 119.35(16)
C9 C4 C5 117.64(17)
C9 C4 N1 121.34(17)
C5 C4 N1 120.88(16)
C6 C5 C4 120.70(18)
C6 C5 H5 119.7
C4 C5 H5 119.7
C5 C6 C7 121.60(18)
C5 C6 H6 119.2
C7 C6 H6 119.2
C8 C7 C6 117.53(18)
C8 C7 C10 121.28(19)
C6 C7 C10 121.19(19)
C7 C8 C9 121.26(18)
C7 C8 H8 119.4
C9 C8 H8 119.4
C4 C9 C8 121.26(18)
C4 C9 H9 119.4
C8 C9 H9 119.4
C7 C10 H10A 109.5
C7 C10 H10B 109.5
H10A C10 H10B 109.5
C7 C10 H10C 109.5
H10A C10 H10C 109.5
H10B C10 H10C 109.5
C12 C11 C16 117.73(17)
C12 C11 N2 121.38(17)
C16 C11 N2 120.87(16)
C13 C12 C11 120.94(18)
C13 C12 H12 119.5
C11 C12 H12 119.5
C12 C13 C14 121.63(18)
C12 C13 H13 119.2
C14 C13 H13 119.2
C13 C14 C15 117.40(17)
C13 C14 C17 120.88(18)
C15 C14 C17 121.71(19)
C16 C15 C14 121.47(18)
C16 C15 H15 119.3
C14 C15 H15 119.3
C15 C16 C11 120.83(17)
C15 C16 H16 119.6
C11 C16 H16 119.6
C14 C17 H17A 109.5
C14 C17 H17B 109.5
H17A C17 H17B 109.5
C14 C17 H17C 109.5
H17A C17 H17C 109.5
H17B C17 H17C 109.5
N3 C18 H18A 109.5
N3 C18 H18B 109.5
H18A C18 H18B 109.5
N3 C18 H18C 109.5
H18A C18 H18C 109.5
H18B C18 H18C 109.5
N3 C19 H19A 109.5
N3 C19 H19B 109.5
H19A C19 H19B 109.5
N3 C19 H19C 109.5
H19A C19 H19C 109.5
H19B C19 H19C 109.5
N4 C20 H20A 109.5
N4 C20 H20B 109.5
H20A C20 H20B 109.5
N4 C20 H20C 109.5
H20A C20 H20C 109.5
H20B C20 H20C 109.5
N4 C21 H21A 109.5
N4 C21 H21B 109.5
H21A C21 H21B 109.5
N4 C21 H21C 109.5
H21A C21 H21C 109.5
H21B C21 H21C 109.5
O1 C22 Rh1 177.06(18)
O2 C23 Rh1 178.03(19)

loop_
_geom_bond_atom_site_label_1
_geom_bond_atom_site_label_2
_geom_bond_distance
Rh1 C22 1.853(2)
Rh1 C23 1.854(2)
Rh1 N2 2.0690(16)
Rh1 N1 2.0764(16)
O1 C22 1.143(2)
O2 C23 1.142(2)
N1 C1 1.362(2)
N1 C4 1.422(2)
N2 C3 1.359(2)
N2 C11 1.421(2)
N3 C1 1.360(2)
N3 C18 1.458(2)
N3 C19 1.461(2)
N4 C3 1.373(2)
N4 C20 1.452(2)
N4 C21 1.456(2)
C1 C2 1.410(2)
C2 C3 1.403(2)
C2 H2 0.9500
C4 C9 1.389(3)
C4 C5 1.402(3)
C5 C6 1.389(3)
C5 H5 0.9500
C6 C7 1.392(3)
C6 H6 0.9500
C7 C8 1.390(3)
C7 C10 1.510(3)
C8 C9 1.392(3)
C8 H8 0.9500
C9 H9 0.9500
C10 H10A 0.9800
C10 H10B 0.9800
C10 H10C 0.9800
C11 C12 1.392(3)
C11 C16 1.399(3)
C12 C13 1.389(3)
C12 H12 0.9500
C13 C14 1.391(3)
C13 H13 0.9500
C14 C15 1.391(3)
C14 C17 1.511(3)
C15 C16 1.391(3)
C15 H15 0.9500
C16 H16 0.9500
C17 H17A 0.9800
C17 H17B 0.9800
C17 H17C 0.9800
C18 H18A 0.9800
C18 H18B 0.9800
C18 H18C 0.9800
C19 H19A 0.9800
C19 H19B 0.9800
C19 H19C 0.9800
C20 H20A 0.9800
C20 H20B 0.9800
C20 H20C 0.9800
C21 H21A 0.9800
C21 H21B 0.9800
C21 H21C 0.9800

loop_
_geom_torsion_atom_site_label_1
_geom_torsion_atom_site_label_2
_geom_torsion_atom_site_label_3
_geom_torsion_atom_site_label_4
_geom_torsion
C18 N3 C1 N1 18.9(2)
C19 N3 C1 N1 -168.32(16)
C18 N3 C1 C2 -159.88(17)
C19 N3 C1 C2 12.9(3)
C4 N1 C1 N3 47.1(2)
Rh1 N1 C1 N3 -155.10(13)
C4 N1 C1 C2 -134.13(18)
Rh1 N1 C1 C2 23.7(2)
N3 C1 C2 C3 -155.39(17)
N1 C1 C2 C3 25.8(3)
C11 N2 C3 N4 -44.7(2)
Rh1 N2 C3 N4 150.11(13)
C11 N2 C3 C2 137.43(18)
Rh1 N2 C3 C2 -27.7(2)
C20 N4 C3 N2 157.47(17)
C21 N4 C3 N2 -24.0(2)
C20 N4 C3 C2 -24.6(3)
C21 N4 C3 C2 153.94(17)
C1 C2 C3 N2 -23.6(3)
C1 C2 C3 N4 158.61(17)
C1 N1 C4 C9 -146.58(17)
Rh1 N1 C4 C9 56.2(2)
C1 N1 C4 C5 37.9(2)
Rh1 N1 C4 C5 -119.39(16)
C9 C4 C5 C6 -0.9(3)
N1 C4 C5 C6 174.82(17)
C4 C5 C6 C7 -0.3(3)
C5 C6 C7 C8 1.2(3)
C5 C6 C7 C10 -177.92(19)
C6 C7 C8 C9 -0.8(3)
C10 C7 C8 C9 178.30(18)
C5 C4 C9 C8 1.3(3)
N1 C4 C9 C8 -174.42(17)
C7 C8 C9 C4 -0.4(3)
C3 N2 C11 C12 144.85(18)
Rh1 N2 C11 C12 -51.3(2)
C3 N2 C11 C16 -36.9(2)
Rh1 N2 C11 C16 126.86(16)
C16 C11 C12 C13 0.7(3)
N2 C11 C12 C13 178.95(17)
C11 C12 C13 C14 -0.1(3)
C12 C13 C14 C15 -0.1(3)
C12 C13 C14 C17 -178.98(19)
C13 C14 C15 C16 -0.3(3)
C17 C14 C15 C16 178.50(19)
C14 C15 C16 C11 1.0(3)
C12 C11 C16 C15 -1.2(3)
N2 C11 C16 C15 -179.42(16)
